data_1552291
loop_
_publ_author_name
'Wang, Kang-Nan'
'Cao, Qian'
'Liu, Liu-Yi'
'Zhao, Zi-Jian'
'Liu, Wen-Ting'
'Zhou, Dan-Jie'
'Tan, Caiping'
'Xia, Wei'
'Ji, Liangnian'
'Mao, Zong-Wan'

_publ_section_title
;
 Charge-Driven Tripod Somersault on DNA for Ratiometric Fluorescence
 Imaging of Small Molecules in Nucleus
;
_journal_name_full 'Chemical Science'
_journal_paper_doi 10.1039/C9SC03594J
_journal_year 2019
_chemical_formula_moiety 'C38 H29 N4 S, I, C H2 Cl2'
_chemical_formula_sum 'C39 H31 Cl2 I N4 S'
_chemical_formula_weight 785.54
_space_group_crystal_system triclinic
_space_group_IT_number 2
_space_group_name_Hall '-P 1'
_space_group_name_H-M_alt 'P -1'
_symmetry_space_group_name_Hall '-P 1'
_symmetry_space_group_name_H-M 'P -1'
_atom_sites_solution_hydrogens geom
_atom_sites_solution_primary iterative
_atom_sites_solution_secondary difmap
_audit_creation_date 2019-01-12
_audit_creation_method
;
Olex2 1.2
(compiled 2018.05.29 svn.r3508 for OlexSys, GUI svn.r5506)
;
_audit_update_record
;
2019-01-27 deposited with the CCDC.    2019-09-02 downloaded from the CCDC.
;
_cell_angle_alpha 94.895(2)
_cell_angle_beta 96.163(2)
_cell_angle_gamma 115.854(3)
_cell_formula_units_Z 2
_cell_length_a 9.9365(3)
_cell_length_b 10.4295(3)
_cell_length_c 18.8256(5)
_cell_measurement_reflns_used 8529
_cell_measurement_temperature 293
_cell_measurement_theta_max 73.9100
_cell_measurement_theta_min 4.7240
_cell_volume 1726.38(10)
_computing_molecular_graphics 'Olex2 (Dolomanov et al., 2009)'
_computing_publication_material 'Olex2 (Dolomanov et al., 2009)'
_computing_structure_refinement 'XL (Sheldrick, 2008)'
_computing_structure_solution 'olex2.solve (Bourhis et al., 2015)'
_diffrn_ambient_temperature 293
_diffrn_measured_fraction_theta_full 0.986
_diffrn_measured_fraction_theta_max 0.954
_diffrn_measurement_device_type 'multiwire proportional'
_diffrn_measurement_method 'phi and omega scans'
_diffrn_radiation_monochromator graphite
_diffrn_radiation_type CuK\a
_diffrn_radiation_wavelength 1.54178
_diffrn_reflns_av_R_equivalents 0.0984
_diffrn_reflns_av_unetI/netI 0.0905
_diffrn_reflns_limit_h_max 12
_diffrn_reflns_limit_h_min -12
_diffrn_reflns_limit_k_max 11
_diffrn_reflns_limit_k_min -12
_diffrn_reflns_limit_l_max 23
_diffrn_reflns_limit_l_min -23
_diffrn_reflns_number 18847
_diffrn_reflns_theta_full 67.50
_diffrn_reflns_theta_max 74.28
_diffrn_reflns_theta_min 4.76
_diffrn_source 'fine-focus sealed tube'
_exptl_absorpt_coefficient_mu 9.542
_exptl_absorpt_correction_T_max 1.0000
_exptl_absorpt_correction_T_min 0.34067
_exptl_crystal_colour 'metallic reddish red'
_exptl_crystal_colour_lustre metallic
_exptl_crystal_colour_modifier reddish
_exptl_crystal_colour_primary red
_exptl_crystal_density_diffrn 1.511
_exptl_crystal_density_method 'not measured'
_exptl_crystal_description needle
_exptl_crystal_F_000 792
_exptl_crystal_size_max 0.1
_exptl_crystal_size_mid 0.1
_exptl_crystal_size_min 0.1
_refine_diff_density_max 3.802
_refine_diff_density_min -2.284
_refine_diff_density_rms 0.204
_refine_ls_extinction_method none
_refine_ls_goodness_of_fit_ref 1.054
_refine_ls_hydrogen_treatment constr
_refine_ls_matrix_type full
_refine_ls_number_parameters 410
_refine_ls_number_reflns 6723
_refine_ls_number_restraints 0
_refine_ls_restrained_S_all 1.054
_refine_ls_R_factor_all 0.1033
_refine_ls_R_factor_gt 0.0936
_refine_ls_shift/su_max 0.000
_refine_ls_shift/su_mean 0.000
_refine_ls_structure_factor_coef Fsqd
_refine_ls_weighting_details 'calc w=1/[\s^2^(Fo^2^)+(0.1815P)^2^+4.2826P] where P=(Fo^2^+2Fc^2^)/3'
_refine_ls_weighting_scheme calc
_refine_ls_wR_factor_gt 0.2586
_refine_ls_wR_factor_ref 0.2763
_reflns_number_gt 5697
_reflns_number_total 6723
_reflns_threshold_expression >2sigma(I)
_cod_data_source_file c9sc03594j2.cif
_cod_data_source_block a
_cod_original_cell_volume 1726.38(9)
_cod_database_code 1552291
_olex2_refinement_description
;
1. Fixed Uiso
 At 1.2 times of:
  All C(H) groups, All C(H,H) groups
 At 1.5 times of:
  All C(H,H,H) groups
2.a Secondary CH2 refined with riding coordinates:
 C41(H41A,H41B)
2.b Aromatic/amide H refined with riding coordinates:
 C21(H21), C25(H25), C30(H30), C24(H24), C27(H27), C29(H29), C2(H2), C28(H28),
 C13(H13), C37(H37), C5(H5), C19(H19), C16(H16), C14(H14), C6(H6), C3(H3),
 C22(H22), C20(H20), C39(H39), C17(H17), C34(H34), C8(H8), C11(H11), C10(H10),
 C38(H38), C9(H9)
2.c Idealised Me refined as rotating group:
 C32(H32A,H32B,H32C)
;
_olex2_submission_special_instructions 'No special instructions were received'

loop_
_space_group_symop_id
_space_group_symop_operation_xyz
1 'x, y, z'
2 '-x, -y, -z'

loop_
_atom_site_label
_atom_site_type_symbol
_atom_site_fract_x
_atom_site_fract_y
_atom_site_fract_z
_atom_site_U_iso_or_equiv
_atom_site_adp_type
_atom_site_occupancy
_atom_site_calc_flag
_atom_site_refinement_flags_posn
S1 S 0.4243(2) 0.6929(2) -0.02438(11) 0.0376(4) Uani 1 d .
N4 N 0.2757(7) 0.8400(6) -0.0379(3) 0.0316(13) Uani 1 d .
N1 N -0.1068(7) 0.2035(7) 0.2761(3) 0.0342(13) Uani 1 d .
N3 N -0.7369(8) 0.2826(9) 0.5279(4) 0.0467(17) Uani 1 d .
N2 N 0.2080(10) -0.3980(10) 0.4034(6) 0.059(2) Uani 1 d .
C21 C -0.6786(10) 0.1913(10) 0.5366(5) 0.0426(18) Uani 1 d .
H21 H -0.7056 0.1362 0.5738 0.051 Uiso 1 calc R
C25 C -0.0194(8) 0.4654(8) 0.1452(4) 0.0304(14) Uani 1 d .
H25 H -0.0625 0.5174 0.1225 0.036 Uiso 1 calc R
C30 C 0.1782(8) 0.6560(8) 0.0419(4) 0.0316(14) Uani 1 d .
H30 H 0.0915 0.6681 0.0450 0.038 Uiso 1 calc R
C4 C 0.0430(8) -0.1015(8) 0.3368(4) 0.0313(15) Uani 1 d .
C24 C -0.0946(8) 0.3750(8) 0.1920(4) 0.0331(15) Uani 1 d .
H24 H -0.1899 0.3643 0.1992 0.040 Uiso 1 calc R
C1 C -0.0573(8) 0.1003(8) 0.2965(4) 0.0304(14) Uani 1 d .
C31 C 0.2804(8) 0.7316(8) -0.0048(4) 0.0300(14) Uani 1 d .
C26 C 0.1226(8) 0.4796(8) 0.1317(4) 0.0308(14) Uani 1 d .
C27 C 0.1864(8) 0.4037(9) 0.1687(4) 0.0349(16) Uani 1 d .
H27 H 0.2804 0.4124 0.1603 0.042 Uiso 1 calc R
C29 C 0.2083(8) 0.5662(8) 0.0819(4) 0.0310(14) Uani 1 d .
H29 H 0.2972 0.5600 0.0762 0.037 Uiso 1 calc R
C2 C -0.0176(9) 0.0950(9) 0.3684(4) 0.0359(16) Uani 1 d .
H2 H -0.0248 0.1582 0.4040 0.043 Uiso 1 calc R
C28 C 0.1138(8) 0.3165(8) 0.2171(4) 0.0314(14) Uani 1 d .
H28 H 0.1599 0.2691 0.2421 0.038 Uiso 1 calc R
C23 C -0.0308(8) 0.2989(8) 0.2290(4) 0.0322(15) Uani 1 d .
C40 C 0.4843(9) 0.8289(9) -0.0785(5) 0.0388(17) Uani 1 d .
C12 C -0.2147(9) 0.2190(9) 0.3143(4) 0.0349(16) Uani 1 d .
C13 C -0.3364(9) 0.0961(8) 0.3290(4) 0.0357(16) Uani 1 d .
H13 H -0.3479 0.0053 0.3114 0.043 Uiso 1 calc R
C15 C -0.4284(9) 0.2436(9) 0.3945(4) 0.0370(16) Uani 1 d .
C37 C 0.6060(11) 0.8703(11) -0.1149(6) 0.053(2) Uani 1 d .
H37 H 0.6700 0.8266 -0.1120 0.063 Uiso 1 calc R
C5 C -0.0017(9) -0.0972(8) 0.2636(4) 0.0331(15) Uani 1 d .
H5 H 0.0016 -0.1627 0.2279 0.040 Uiso 1 calc R
C18 C -0.5373(9) 0.2548(9) 0.4388(4) 0.0370(16) Uani 1 d .
C19 C -0.6012(10) 0.3487(9) 0.4296(5) 0.0425(18) Uani 1 d .
H19 H -0.5776 0.4054 0.3929 0.051 Uiso 1 calc R
C16 C -0.3080(10) 0.3665(9) 0.3784(4) 0.0389(17) Uani 1 d .
H16 H -0.2991 0.4572 0.3943 0.047 Uiso 1 calc R
C14 C -0.4395(9) 0.1082(8) 0.3693(4) 0.0354(16) Uani 1 d .
H14 H -0.5174 0.0254 0.3800 0.042 Uiso 1 calc R
C6 C -0.0503(8) 0.0025(8) 0.2438(4) 0.0327(15) Uani 1 d .
H6 H -0.0782 0.0040 0.1953 0.039 Uiso 1 calc R
C3 C 0.0322(9) -0.0027(9) 0.3877(4) 0.0366(16) Uani 1 d .
H3 H 0.0598 -0.0031 0.4364 0.044 Uiso 1 calc R
C22 C -0.5813(10) 0.1713(10) 0.4950(5) 0.0413(18) Uani 1 d .
H22 H -0.5455 0.1043 0.5037 0.050 Uiso 1 calc R
C20 C -0.6974(9) 0.3588(9) 0.4733(5) 0.0442(19) Uani 1 d .
H20 H -0.7383 0.4221 0.4649 0.053 Uiso 1 calc R
C33 C 0.3908(8) 0.8972(8) -0.0805(4) 0.0333(15) Uani 1 d .
C39 C 0.5376(11) 1.0461(10) -0.1585(5) 0.050(2) Uani 1 d .
H39 H 0.5565 1.1198 -0.1863 0.060 Uiso 1 calc R
C17 C -0.2026(9) 0.3554(8) 0.3393(4) 0.0368(16) Uani 1 d .
H17 H -0.1234 0.4382 0.3295 0.044 Uiso 1 calc R
C7 C 0.0971(8) -0.2046(8) 0.3580(4) 0.0350(16) Uani 1 d .
C34 C 0.4156(9) 1.0070(9) -0.1206(4) 0.0397(18) Uani 1 d .
H34 H 0.3540 1.0532 -0.1224 0.048 Uiso 1 calc R
C32 C 0.1626(9) 0.8885(9) -0.0352(5) 0.0390(17) Uani 1 d .
H32A H 0.0770 0.8301 -0.0719 0.058 Uiso 1 calc GR
H32B H 0.2032 0.9871 -0.0432 0.058 Uiso 1 calc GR
H32C H 0.1312 0.8809 0.0114 0.058 Uiso 1 calc GR
C8 C 0.0766(10) -0.2561(11) 0.4256(5) 0.0448(19) Uani 1 d .
H8 H 0.0257 -0.2266 0.4568 0.054 Uiso 1 calc R
C11 C 0.1713(10) -0.2574(10) 0.3152(5) 0.0446(19) Uani 1 d .
H11 H 0.1871 -0.2286 0.2702 0.053 Uiso 1 calc R
C10 C 0.2227(11) -0.3532(11) 0.3386(6) 0.055(2) Uani 1 d .
H10 H 0.2700 -0.3883 0.3078 0.065 Uiso 1 calc R
C38 C 0.6293(11) 0.9810(11) -0.1564(6) 0.053(2) Uani 1 d .
H38 H 0.7088 1.0102 -0.1829 0.064 Uiso 1 calc R
C9 C 0.1328(13) -0.3497(13) 0.4441(6) 0.061(3) Uani 1 d .
H9 H 0.1174 -0.3821 0.4885 0.073 Uiso 1 calc R
I1 I 0.19105(5) 0.27059(5) -0.05848(3) 0.0406(2) Uani 1 d .
Cl2 Cl 0.5542(10) 0.4234(9) 0.2234(4) 0.164(3) Uiso 1 d .
Cl1 Cl 0.5729(13) 0.6975(12) 0.2599(6) 0.207(4) Uiso 1 d .
C41 C 0.653(3) 0.591(3) 0.2348(13) 0.128(7) Uiso 1 d .
H41A H 0.6899 0.6173 0.1900 0.153 Uiso 1 calc R
H41B H 0.7403 0.6145 0.2710 0.153 Uiso 1 calc R

loop_
_atom_site_aniso_label
_atom_site_aniso_U_11
_atom_site_aniso_U_22
_atom_site_aniso_U_33
_atom_site_aniso_U_23
_atom_site_aniso_U_13
_atom_site_aniso_U_12
S1 0.0357(9) 0.0393(10) 0.0466(10) 0.0098(8) 0.0155(8) 0.0221(8)
N4 0.029(3) 0.028(3) 0.036(3) 0.007(2) 0.004(2) 0.011(2)
N1 0.034(3) 0.038(3) 0.037(3) 0.010(3) 0.015(3) 0.019(3)
N3 0.037(4) 0.052(4) 0.056(4) 0.001(3) 0.021(3) 0.023(3)
N2 0.052(5) 0.056(5) 0.078(6) 0.017(4) 0.005(4) 0.032(4)
C21 0.046(4) 0.045(4) 0.044(4) 0.009(4) 0.020(4) 0.024(4)
C25 0.027(3) 0.036(4) 0.032(3) 0.002(3) 0.007(3) 0.017(3)
C30 0.026(3) 0.033(3) 0.036(4) 0.006(3) 0.010(3) 0.013(3)
C4 0.025(3) 0.034(4) 0.031(3) 0.003(3) 0.008(3) 0.009(3)
C24 0.029(3) 0.039(4) 0.034(4) -0.003(3) 0.006(3) 0.019(3)
C1 0.026(3) 0.035(4) 0.031(3) 0.005(3) 0.011(3) 0.012(3)
C31 0.023(3) 0.030(3) 0.036(4) 0.005(3) 0.004(3) 0.011(3)
C26 0.031(3) 0.029(3) 0.030(3) 0.000(3) 0.005(3) 0.012(3)
C27 0.028(3) 0.039(4) 0.042(4) 0.006(3) 0.010(3) 0.019(3)
C29 0.026(3) 0.032(3) 0.038(4) 0.001(3) 0.009(3) 0.016(3)
C2 0.041(4) 0.044(4) 0.030(4) 0.003(3) 0.014(3) 0.024(3)
C28 0.029(3) 0.033(4) 0.033(3) 0.007(3) 0.007(3) 0.014(3)
C23 0.029(3) 0.035(4) 0.036(4) 0.006(3) 0.010(3) 0.016(3)
C40 0.040(4) 0.037(4) 0.041(4) 0.006(3) 0.014(3) 0.017(3)
C12 0.034(4) 0.040(4) 0.035(4) 0.007(3) 0.013(3) 0.018(3)
C13 0.035(4) 0.033(4) 0.042(4) 0.008(3) 0.013(3) 0.016(3)
C15 0.031(4) 0.044(4) 0.038(4) 0.005(3) 0.008(3) 0.019(3)
C37 0.043(5) 0.059(6) 0.057(5) 0.010(5) 0.024(4) 0.020(4)
C5 0.037(4) 0.035(4) 0.029(3) 0.003(3) 0.012(3) 0.017(3)
C18 0.030(4) 0.041(4) 0.042(4) 0.005(3) 0.011(3) 0.017(3)
C19 0.038(4) 0.039(4) 0.052(5) 0.004(4) 0.010(3) 0.018(3)
C16 0.043(4) 0.035(4) 0.041(4) 0.002(3) 0.016(3) 0.018(3)
C14 0.034(4) 0.033(4) 0.038(4) 0.009(3) 0.012(3) 0.013(3)
C6 0.036(4) 0.035(4) 0.029(3) 0.004(3) 0.008(3) 0.017(3)
C3 0.035(4) 0.049(4) 0.031(4) 0.006(3) 0.008(3) 0.024(3)
C22 0.043(4) 0.050(5) 0.040(4) 0.009(4) 0.017(3) 0.026(4)
C20 0.036(4) 0.038(4) 0.065(5) 0.002(4) 0.013(4) 0.022(3)
C33 0.027(3) 0.031(4) 0.035(4) 0.001(3) 0.001(3) 0.008(3)
C39 0.056(5) 0.043(5) 0.035(4) 0.011(4) 0.008(4) 0.005(4)
C17 0.037(4) 0.031(4) 0.041(4) 0.005(3) 0.018(3) 0.012(3)
C7 0.026(3) 0.035(4) 0.041(4) 0.004(3) 0.006(3) 0.012(3)
C34 0.033(4) 0.038(4) 0.038(4) 0.006(3) 0.000(3) 0.009(3)
C32 0.030(4) 0.035(4) 0.056(5) 0.011(3) 0.003(3) 0.019(3)
C8 0.044(4) 0.066(6) 0.036(4) 0.014(4) 0.009(3) 0.034(4)
C11 0.041(4) 0.044(5) 0.058(5) 0.013(4) 0.020(4) 0.024(4)
C10 0.045(5) 0.051(5) 0.073(6) 0.002(5) 0.015(4) 0.026(4)
C38 0.050(5) 0.055(5) 0.055(5) 0.012(4) 0.025(4) 0.018(4)
C9 0.058(6) 0.069(7) 0.060(6) 0.023(5) -0.002(5) 0.032(5)
I1 0.0431(3) 0.0417(3) 0.0476(4) 0.0029(2) 0.0082(2) 0.0291(3)

loop_
_atom_type_symbol
_atom_type_description
_atom_type_scat_dispersion_real
_atom_type_scat_dispersion_imag
_atom_type_scat_source
C C 0.0181 0.0091 'International Tables Vol C Tables 4.2.6.8 and 6.1.1.4'
I I -0.3257 6.8362 'International Tables Vol C Tables 4.2.6.8 and 6.1.1.4'
N N 0.0311 0.0180 'International Tables Vol C Tables 4.2.6.8 and 6.1.1.4'
S S 0.3331 0.5567 'International Tables Vol C Tables 4.2.6.8 and 6.1.1.4'
Cl Cl 0.3639 0.7018 'International Tables Vol C Tables 4.2.6.8 and 6.1.1.4'
H H 0.0000 0.0000 'International Tables Vol C Tables 4.2.6.8 and 6.1.1.4'

loop_
_geom_angle_atom_site_label_1
_geom_angle_atom_site_label_2
_geom_angle_atom_site_label_3
_geom_angle
C31 S1 C40 91.3(4)
C31 N4 C33 113.1(6)
C31 N4 C32 125.0(6)
C33 N4 C32 121.7(6)
C23 N1 C1 119.7(6)
C23 N1 C12 123.0(6)
C12 N1 C1 116.5(6)
C21 N3 C20 115.8(7)
C9 N2 C10 115.7(9)
N3 C21 C22 125.3(8)
C24 C25 C26 120.3(7)
C29 C30 C31 119.6(7)
C5 C4 C7 121.7(7)
C3 C4 C5 116.5(7)
C3 C4 C7 121.9(7)
C25 C24 C23 121.4(7)
C2 C1 N1 120.7(7)
C2 C1 C6 119.2(7)
C6 C1 N1 120.1(7)
N4 C31 S1 112.9(5)
N4 C31 C30 124.7(7)
C30 C31 S1 122.5(6)
C25 C26 C29 125.0(7)
C27 C26 C25 118.3(7)
C27 C26 C29 116.7(7)
C28 C27 C26 121.6(7)
C30 C29 C26 129.3(7)
C3 C2 C1 120.5(7)
C27 C28 C23 120.0(7)
N1 C23 C28 119.2(7)
C24 C23 N1 122.5(7)
C24 C23 C28 118.3(7)
C37 C40 S1 127.7(8)
C37 C40 C33 121.8(8)
C33 C40 S1 110.4(6)
C13 C12 N1 119.5(7)
C13 C12 C17 118.6(7)
C17 C12 N1 121.8(7)
C14 C13 C12 120.8(7)
C16 C15 C18 121.6(7)
C14 C15 C18 120.3(7)
C14 C15 C16 118.0(7)
C40 C37 C38 117.1(10)
C6 C5 C4 121.4(7)
C19 C18 C15 123.1(8)
C19 C18 C22 115.7(8)
C22 C18 C15 121.2(8)
C20 C19 C18 121.1(8)
C17 C16 C15 121.3(8)
C13 C14 C15 121.0(7)
C5 C6 C1 120.1(7)
C2 C3 C4 122.3(7)
C21 C22 C18 118.4(8)
N3 C20 C19 123.7(8)
C40 C33 N4 112.3(7)
C34 C33 N4 127.0(8)
C34 C33 C40 120.7(8)
C38 C39 C34 122.6(9)
C16 C17 C12 120.2(7)
C8 C7 C4 121.1(7)
C11 C7 C4 123.2(8)
C11 C7 C8 115.7(8)
C33 C34 C39 117.0(9)
C9 C8 C7 119.2(9)
C7 C11 C10 120.7(9)
N2 C10 C11 123.6(10)
C39 C38 C37 120.7(9)
N2 C9 C8 125.1(10)
Cl2 C41 Cl1 118.9(16)

loop_
_geom_bond_atom_site_label_1
_geom_bond_atom_site_label_2
_geom_bond_distance
S1 C31 1.713(8)
S1 C40 1.745(8)
N4 C31 1.351(10)
N4 C33 1.411(10)
N4 C32 1.423(10)
N1 C1 1.429(10)
N1 C23 1.409(10)
N1 C12 1.410(9)
N3 C21 1.325(12)
N3 C20 1.339(13)
N2 C10 1.343(15)
N2 C9 1.335(15)
C21 C22 1.380(11)
C25 C24 1.375(11)
C25 C26 1.407(10)
C30 C31 1.428(10)
C30 C29 1.360(11)
C4 C5 1.412(10)
C4 C3 1.392(11)
C4 C7 1.462(11)
C24 C23 1.398(11)
C1 C2 1.382(10)
C1 C6 1.389(11)
C26 C27 1.396(11)
C26 C29 1.437(10)
C27 C28 1.375(11)
C2 C3 1.371(12)
C28 C23 1.412(10)
C40 C37 1.374(12)
C40 C33 1.395(12)
C12 C13 1.402(11)
C12 C17 1.408(11)
C13 C14 1.380(11)
C15 C18 1.472(11)
C15 C16 1.405(11)
C15 C14 1.404(12)
C37 C38 1.400(15)
C5 C6 1.385(11)
C18 C19 1.392(12)
C18 C22 1.411(12)
C19 C20 1.359(12)
C16 C17 1.382(11)
C33 C34 1.373(11)
C39 C34 1.396(13)
C39 C38 1.352(16)
C7 C8 1.424(11)
C7 C11 1.379(12)
C8 C9 1.371(14)
C11 C10 1.387(14)
Cl2 C41 1.57(2)
Cl1 C41 1.69(2)

loop_
_geom_torsion_atom_site_label_1
_geom_torsion_atom_site_label_2
_geom_torsion_atom_site_label_3
_geom_torsion_atom_site_label_4
_geom_torsion
S1 C40 C37 C38 178.6(8)
S1 C40 C33 N4 0.8(8)
S1 C40 C33 C34 -179.2(6)
N4 C33 C34 C39 179.8(7)
N1 C1 C2 C3 -179.0(7)
N1 C1 C6 C5 179.8(7)
N1 C12 C13 C14 176.8(7)
N1 C12 C17 C16 -178.1(8)
N3 C21 C22 C18 0.7(14)
C21 N3 C20 C19 -1.6(14)
C25 C24 C23 N1 -178.7(7)
C25 C24 C23 C28 -0.2(11)
C25 C26 C27 C28 0.2(11)
C25 C26 C29 C30 4.1(13)
C4 C5 C6 C1 -0.6(11)
C4 C7 C8 C9 -178.2(8)
C4 C7 C11 C10 178.8(8)
C24 C25 C26 C27 -2.2(11)
C24 C25 C26 C29 177.4(7)
C1 N1 C23 C24 162.7(7)
C1 N1 C23 C28 -15.8(11)
C1 N1 C12 C13 -43.0(10)
C1 N1 C12 C17 136.0(8)
C1 C2 C3 C4 -1.1(12)
C31 S1 C40 C37 178.3(9)
C31 S1 C40 C33 -0.9(6)
C31 N4 C33 C40 -0.2(9)
C31 N4 C33 C34 179.8(7)
C31 C30 C29 C26 -179.7(7)
C26 C25 C24 C23 2.2(11)
C26 C27 C28 C23 1.7(12)
C27 C26 C29 C30 -176.2(8)
C27 C28 C23 N1 176.8(7)
C27 C28 C23 C24 -1.7(11)
C29 C30 C31 S1 10.9(10)
C29 C30 C31 N4 -168.8(7)
C29 C26 C27 C28 -179.4(7)
C2 C1 C6 C5 -1.1(11)
C23 N1 C1 C2 123.8(8)
C23 N1 C1 C6 -57.0(10)
C23 N1 C12 C13 147.6(8)
C23 N1 C12 C17 -33.5(11)
C40 S1 C31 N4 0.8(6)
C40 S1 C31 C30 -179.0(7)
C40 C37 C38 C39 1.8(16)
C40 C33 C34 C39 -0.2(12)
C12 N1 C1 C2 -46.0(10)
C12 N1 C1 C6 133.2(7)
C12 N1 C23 C24 -28.2(11)
C12 N1 C23 C28 153.3(7)
C12 C13 C14 C15 2.3(12)
C13 C12 C17 C16 0.9(12)
C15 C18 C19 C20 -177.8(8)
C15 C18 C22 C21 177.2(8)
C15 C16 C17 C12 0.4(13)
C37 C40 C33 N4 -178.4(8)
C37 C40 C33 C34 1.6(13)
C5 C4 C3 C2 -0.6(11)
C5 C4 C7 C8 -150.9(8)
C5 C4 C7 C11 29.6(11)
C18 C15 C16 C17 177.3(8)
C18 C15 C14 C13 -178.7(8)
C18 C19 C20 N3 0.7(14)
C19 C18 C22 C21 -1.6(12)
C16 C15 C18 C19 44.3(12)
C16 C15 C18 C22 -134.4(9)
C16 C15 C14 C13 -0.9(12)
C14 C15 C18 C19 -138.1(9)
C14 C15 C18 C22 43.2(12)
C14 C15 C16 C17 -0.4(13)
C6 C1 C2 C3 1.9(11)
C3 C4 C5 C6 1.4(11)
C3 C4 C7 C8 28.9(11)
C3 C4 C7 C11 -150.6(8)
C22 C18 C19 C20 1.0(13)
C20 N3 C21 C22 0.9(14)
C33 N4 C31 S1 -0.4(8)
C33 N4 C31 C30 179.3(7)
C33 C40 C37 C38 -2.3(14)
C17 C12 C13 C14 -2.2(12)
C7 C4 C5 C6 -178.8(7)
C7 C4 C3 C2 179.6(7)
C7 C8 C9 N2 0.3(17)
C7 C11 C10 N2 -1.6(15)
C34 C39 C38 C37 -0.5(16)
C32 N4 C31 S1 175.7(6)
C32 N4 C31 C30 -4.5(12)
C32 N4 C33 C40 -176.5(7)
C32 N4 C33 C34 3.5(12)
C8 C7 C11 C10 -0.7(13)
C11 C7 C8 C9 1.3(13)
C10 N2 C9 C8 -2.5(16)
C38 C39 C34 C33 -0.4(13)
C9 N2 C10 C11 3.1(15)
